data_7720534
loop_
_publ_author_name
'Pokharel, Uttam R.'
'Fronczek, Frank R.'
'Maverick, Andrew W.'

_publ_section_title
;
 Discrete and polymeric supramolecular complexes assembled from
 Cu<sup>2+</sup> and isomeric xylylenebis(pyridyltriazoles).
;
_journal_issue 3
_journal_name_full 'Dalton transactions (Cambridge, England : 2003)'
_journal_page_first 1259
_journal_page_last 1273
_journal_paper_doi 10.1039/d5dt02551f
_journal_volume 55
_journal_year 2026
_chemical_formula_moiety 'C44 H36 Cl2 Cu2 N16, 2(F6 P), 4(C2 H3 N)'
_chemical_formula_sum 'C52 H48 Cl2 Cu2 F12 N20 P2'
_chemical_formula_weight 1441.02
_space_group_IT_number 2
_space_group_name_Hall '-P 1'
_space_group_name_H-M_alt 'P -1'
_symmetry_cell_setting triclinic
_symmetry_space_group_name_Hall '-P 1'
_symmetry_space_group_name_H-M 'P -1'
_atom_sites_solution_hydrogens geom
_atom_sites_solution_primary direct
_atom_sites_solution_secondary difmap
_audit_creation_method SHELXL-97
_audit_update_record
;
2024-02-18 deposited with the CCDC.	2025-12-17 downloaded from the CCDC.
;
_cell_angle_alpha 85.029(9)
_cell_angle_beta 72.094(8)
_cell_angle_gamma 79.542(9)
_cell_formula_units_Z 1
_cell_length_a 11.0009(14)
_cell_length_b 11.9123(16)
_cell_length_c 11.9902(16)
_cell_measurement_reflns_used 3498
_cell_measurement_temperature 100.0(5)
_cell_measurement_theta_max 59.04
_cell_measurement_theta_min 3.78
_cell_volume 1469.5(3)
_computing_cell_refinement 'Bruker SAINT'
_computing_data_collection 'Bruker APEX2'
_computing_data_reduction 'Bruker SAINT'
_computing_molecular_graphics 'ORTEP-3 for Windows (Farrugia, 2012)'
_computing_publication_material 'SHELXL-97 (Sheldrick, 2008)'
_computing_structure_refinement 'SHELXL-97 (Sheldrick, 2008)'
_computing_structure_solution 'SHELXS-97 (Sheldrick, 2008)'
_diffrn_ambient_temperature 100.0(5)
_diffrn_measured_fraction_theta_full 0.977
_diffrn_measured_fraction_theta_max 0.977
_diffrn_measurement_device_type 'Bruker Kappa APEX-II DUO'
_diffrn_measurement_method '\f and \w scans'
_diffrn_radiation_monochromator 'QUAZAR multilayer optics'
_diffrn_radiation_source 'I\mS microfocus'
_diffrn_radiation_type CuK\a
_diffrn_radiation_wavelength 1.54184
_diffrn_reflns_av_R_equivalents 0.0510
_diffrn_reflns_av_sigmaI/netI 0.0593
_diffrn_reflns_limit_h_max 8
_diffrn_reflns_limit_h_min -12
_diffrn_reflns_limit_k_max 11
_diffrn_reflns_limit_k_min -13
_diffrn_reflns_limit_l_max 13
_diffrn_reflns_limit_l_min -11
_diffrn_reflns_number 10454
_diffrn_reflns_theta_full 59.07
_diffrn_reflns_theta_max 59.07
_diffrn_reflns_theta_min 3.78
_exptl_absorpt_coefficient_mu 3.084
_exptl_absorpt_correction_T_max 0.9409
_exptl_absorpt_correction_T_min 0.8611
_exptl_absorpt_correction_type multi-scan
_exptl_absorpt_process_details 'SADABS (Sheldrick, 2004)'
_exptl_crystal_colour 'greenish blue'
_exptl_crystal_density_diffrn 1.628
_exptl_crystal_density_method 'not measured'
_exptl_crystal_description fragment
_exptl_crystal_F_000 730
_exptl_crystal_size_max 0.05
_exptl_crystal_size_mid 0.03
_exptl_crystal_size_min 0.02
_refine_diff_density_max 0.875
_refine_diff_density_min -0.446
_refine_diff_density_rms 0.093
_refine_ls_extinction_method none
_refine_ls_goodness_of_fit_ref 0.995
_refine_ls_hydrogen_treatment constr
_refine_ls_matrix_type full
_refine_ls_number_parameters 408
_refine_ls_number_reflns 4139
_refine_ls_number_restraints 0
_refine_ls_restrained_S_all 0.995
_refine_ls_R_factor_all 0.0784
_refine_ls_R_factor_gt 0.0582
_refine_ls_shift/su_max 0.000
_refine_ls_shift/su_mean 0.000
_refine_ls_structure_factor_coef Fsqd
_refine_ls_weighting_details 'calc w=1/[\s^2^(Fo^2^)+(0.1092P)^2^] where P=(Fo^2^+2Fc^2^)/3'
_refine_ls_weighting_scheme calc
_refine_ls_wR_factor_gt 0.1465
_refine_ls_wR_factor_ref 0.1605
_reflns_number_gt 3077
_reflns_number_total 4139
_reflns_threshold_expression I>2\s(I)
_cod_data_source_file d5dt02551f1.cif
_cod_data_source_block Compound3
_cod_depositor_comments
;
The following automatic conversions were performed:

data item '_symmetry_cell_setting' value 'Triclinic' was changed to
'triclinic' in accordance with the
/home/data/users/saulius/crontab/automatic-downloads/current/RSC/lib/dictionaries/cif_core.dic
dictionary named 'cif_core.dic' version 2.4.2 last updated on
2011-04-26.

Automatic conversion script
Id: cif_fix_values 8170 2020-07-09 18:12:32Z antanas 
;
_cod_original_sg_symbol_Hall '-P 1 '
_cod_original_sg_symbol_H-M 'P -1   '
_cod_database_code 7720534

loop_
_symmetry_equiv_pos_as_xyz
'x, y, z'
'-x, -y, -z'

loop_
_atom_site_label
_atom_site_type_symbol
_atom_site_fract_x
_atom_site_fract_y
_atom_site_fract_z
_atom_site_U_iso_or_equiv
_atom_site_adp_type
_atom_site_occupancy
_atom_site_symmetry_multiplicity
_atom_site_calc_flag
_atom_site_refinement_flags
_atom_site_disorder_assembly
_atom_site_disorder_group
Cu1 Cu 0.30168(6) 0.55510(5) 0.58281(6) 0.0456(3) Uani 1 1 d . . .
Cl1 Cl 0.11067(11) 0.60261(10) 0.74489(10) 0.0508(3) Uani 1 1 d . . .
N1 N 0.2430(4) 0.6709(3) 0.4665(3) 0.0449(9) Uani 1 1 d . . .
N2 N 0.2320(4) 0.4530(3) 0.4993(3) 0.0442(9) Uani 1 1 d . . .
N3 N 0.2159(4) 0.3449(3) 0.5105(3) 0.0470(9) Uani 1 1 d . . .
N4 N 0.1513(4) 0.3338(3) 0.4343(3) 0.0438(9) Uani 1 1 d . . .
N5 N 0.5339(4) 0.7564(3) 0.6518(3) 0.0474(10) Uani 1 1 d . . .
N6 N 0.4622(4) 0.7421(3) 0.5822(3) 0.0478(10) Uani 1 1 d . . .
N7 N 0.4285(4) 0.6406(3) 0.6130(3) 0.0455(9) Uani 1 1 d . . .
N8 N 0.3880(4) 0.4331(3) 0.6779(3) 0.0464(9) Uani 1 1 d . . .
C1 C 0.2485(5) 0.7831(4) 0.4578(4) 0.0496(12) Uani 1 1 d . . .
H1 H 0.2864 0.8133 0.5075 0.059 Uiso 1 1 calc R . .
C2 C 0.2011(5) 0.8564(4) 0.3795(5) 0.0530(12) Uani 1 1 d . . .
H2 H 0.2070 0.9353 0.3759 0.064 Uiso 1 1 calc R . .
C3 C 0.1452(5) 0.8149(4) 0.3065(4) 0.0499(12) Uani 1 1 d . . .
H3 H 0.1134 0.8639 0.2512 0.060 Uiso 1 1 calc R . .
C4 C 0.1368(4) 0.7001(4) 0.3161(4) 0.0482(12) Uani 1 1 d . . .
H4 H 0.0977 0.6691 0.2679 0.058 Uiso 1 1 calc R . .
C5 C 0.1854(4) 0.6302(4) 0.3962(4) 0.0443(11) Uani 1 1 d . . .
C6 C 0.1796(4) 0.5094(4) 0.4171(4) 0.0435(11) Uani 1 1 d . . .
C7 C 0.1274(4) 0.4320(4) 0.3752(4) 0.0445(11) Uani 1 1 d . . .
H7 H 0.0838 0.4451 0.3170 0.053 Uiso 1 1 calc R . .
C8 C 0.1211(4) 0.2207(4) 0.4232(4) 0.0461(11) Uani 1 1 d . . .
H8A H 0.0284 0.2286 0.4287 0.055 Uiso 1 1 calc R . .
H8B H 0.1360 0.1701 0.4894 0.055 Uiso 1 1 calc R . .
C9 C 0.2022(5) 0.1655(4) 0.3086(4) 0.0451(11) Uani 1 1 d . . .
C10 C 0.3350(4) 0.1285(4) 0.2831(4) 0.0461(11) Uani 1 1 d . . .
C11 C 0.4008(5) 0.0760(4) 0.1778(4) 0.0546(13) Uani 1 1 d . . .
H11 H 0.4917 0.0519 0.1591 0.065 Uiso 1 1 calc R . .
C12 C 0.3382(5) 0.0579(4) 0.0994(5) 0.0580(14) Uani 1 1 d . . .
H12 H 0.3856 0.0217 0.0278 0.070 Uiso 1 1 calc R . .
C13 C 0.2059(5) 0.0924(4) 0.1255(4) 0.0528(12) Uani 1 1 d . . .
H13 H 0.1614 0.0788 0.0727 0.063 Uiso 1 1 calc R . .
C14 C 0.1390(5) 0.1470(4) 0.2293(4) 0.0471(11) Uani 1 1 d . . .
H14 H 0.0484 0.1723 0.2466 0.056 Uiso 1 1 calc R . .
C15 C 0.5898(5) 0.8629(4) 0.6324(4) 0.0482(12) Uani 1 1 d . . .
H15A H 0.5191 0.9292 0.6416 0.058 Uiso 1 1 calc R . .
H15B H 0.6479 0.8660 0.5511 0.058 Uiso 1 1 calc R . .
C16 C 0.5466(4) 0.6657(4) 0.7244(4) 0.0446(11) Uani 1 1 d . . .
H16 H 0.5923 0.6563 0.7810 0.054 Uiso 1 1 calc R . .
C17 C 0.4795(4) 0.5895(4) 0.6996(4) 0.0459(11) Uani 1 1 d . . .
C18 C 0.4605(4) 0.4730(4) 0.7332(4) 0.0443(11) Uani 1 1 d . . .
C19 C 0.5143(5) 0.4049(4) 0.8122(4) 0.0503(12) Uani 1 1 d . . .
H19 H 0.5618 0.4354 0.8531 0.060 Uiso 1 1 calc R . .
C20 C 0.4968(5) 0.2923(4) 0.8296(4) 0.0520(12) Uani 1 1 d . . .
H20 H 0.5342 0.2434 0.8815 0.062 Uiso 1 1 calc R . .
C21 C 0.4248(5) 0.2508(4) 0.7712(4) 0.0542(12) Uani 1 1 d . . .
H21 H 0.4123 0.1733 0.7820 0.065 Uiso 1 1 calc R . .
C22 C 0.3711(5) 0.3240(4) 0.6967(4) 0.0490(12) Uani 1 1 d . . .
H22 H 0.3204 0.2958 0.6575 0.059 Uiso 1 1 calc R . .
P1 P 0.19087(12) 0.03344(11) 0.73903(11) 0.0518(4) Uani 1 1 d . . .
F1 F 0.2402(3) 0.0464(3) 0.8495(2) 0.0674(8) Uani 1 1 d . . .
F2 F 0.0563(3) 0.0069(2) 0.8258(3) 0.0633(8) Uani 1 1 d . . .
F3 F 0.2489(3) -0.0982(2) 0.7367(3) 0.0662(8) Uani 1 1 d . . .
F4 F 0.1326(3) 0.1671(2) 0.7407(3) 0.0644(8) Uani 1 1 d . . .
F5 F 0.3252(3) 0.0635(2) 0.6523(2) 0.0633(8) Uani 1 1 d . . .
F6 F 0.1424(3) 0.0217(2) 0.6278(3) 0.0710(9) Uani 1 1 d . . .
N9 N 0.3581(6) 0.7708(5) 0.9691(5) 0.0889(16) Uani 1 1 d . . .
C23 C 0.2528(7) 0.7729(5) 0.9770(5) 0.0666(15) Uani 1 1 d . . .
C24 C 0.1190(5) 0.7764(5) 0.9851(5) 0.0653(15) Uani 1 1 d . . .
H24A H 0.1133 0.7464 0.9137 0.098 Uiso 1 1 calc R . .
H24B H 0.0739 0.8555 0.9940 0.098 Uiso 1 1 calc R . .
H24C H 0.0787 0.7298 1.0532 0.098 Uiso 1 1 calc R . .
N10 N 0.2718(5) 0.4605(5) 0.1006(4) 0.0797(15) Uani 1 1 d . . .
C25 C 0.2171(5) 0.4254(5) 0.0484(5) 0.0611(14) Uani 1 1 d . . .
C26 C 0.1457(5) 0.3830(5) -0.0189(5) 0.0645(14) Uani 1 1 d . . .
H26A H 0.0557 0.3838 0.0293 0.097 Uiso 1 1 calc R . .
H26B H 0.1856 0.3047 -0.0419 0.097 Uiso 1 1 calc R . .
H26C H 0.1478 0.4320 -0.0892 0.097 Uiso 1 1 calc R . .

loop_
_atom_site_aniso_label
_atom_site_aniso_U_11
_atom_site_aniso_U_22
_atom_site_aniso_U_33
_atom_site_aniso_U_23
_atom_site_aniso_U_13
_atom_site_aniso_U_12
Cu1 0.0446(4) 0.0554(4) 0.0458(4) -0.0115(3) -0.0223(3) -0.0111(3)
Cl1 0.0443(7) 0.0666(7) 0.0467(7) -0.0158(5) -0.0182(6) -0.0078(5)
N1 0.043(2) 0.055(2) 0.045(2) -0.0111(18) -0.0211(19) -0.0095(18)
N2 0.044(2) 0.053(2) 0.041(2) -0.0150(17) -0.0163(19) -0.0068(18)
N3 0.047(2) 0.054(2) 0.047(2) -0.0131(17) -0.018(2) -0.0111(18)
N4 0.043(2) 0.053(2) 0.045(2) -0.0151(18) -0.0203(19) -0.0108(17)
N5 0.045(2) 0.059(2) 0.048(2) -0.0138(19) -0.023(2) -0.0118(18)
N6 0.044(2) 0.060(3) 0.048(2) -0.0136(19) -0.022(2) -0.0119(19)
N7 0.042(2) 0.056(2) 0.044(2) -0.0111(18) -0.0163(19) -0.0110(18)
N8 0.042(2) 0.060(2) 0.044(2) -0.0096(18) -0.0175(19) -0.0117(18)
C1 0.045(3) 0.058(3) 0.051(3) -0.011(2) -0.020(2) -0.008(2)
C2 0.046(3) 0.054(3) 0.064(3) -0.006(2) -0.020(3) -0.013(2)
C3 0.044(3) 0.061(3) 0.047(3) -0.004(2) -0.015(2) -0.008(2)
C4 0.045(3) 0.060(3) 0.045(3) -0.011(2) -0.020(2) -0.007(2)
C5 0.039(3) 0.054(3) 0.043(3) -0.012(2) -0.012(2) -0.008(2)
C6 0.040(3) 0.055(3) 0.039(3) -0.010(2) -0.016(2) -0.007(2)
C7 0.039(3) 0.056(3) 0.045(3) -0.014(2) -0.018(2) -0.007(2)
C8 0.041(3) 0.055(3) 0.048(3) -0.011(2) -0.017(2) -0.013(2)
C9 0.050(3) 0.048(3) 0.044(3) -0.008(2) -0.018(2) -0.013(2)
C10 0.046(3) 0.052(3) 0.046(3) -0.009(2) -0.017(2) -0.011(2)
C11 0.043(3) 0.067(3) 0.057(3) -0.020(3) -0.015(3) -0.009(2)
C12 0.051(3) 0.080(4) 0.047(3) -0.027(3) -0.013(3) -0.013(3)
C13 0.055(3) 0.066(3) 0.047(3) -0.013(2) -0.024(3) -0.013(2)
C14 0.043(3) 0.055(3) 0.051(3) -0.011(2) -0.020(2) -0.013(2)
C15 0.046(3) 0.056(3) 0.051(3) -0.008(2) -0.023(2) -0.013(2)
C16 0.039(3) 0.057(3) 0.044(3) -0.013(2) -0.019(2) -0.008(2)
C17 0.039(3) 0.063(3) 0.039(3) -0.012(2) -0.014(2) -0.007(2)
C18 0.036(3) 0.060(3) 0.040(3) -0.013(2) -0.013(2) -0.009(2)
C19 0.043(3) 0.066(3) 0.048(3) -0.014(2) -0.021(2) -0.008(2)
C20 0.048(3) 0.062(3) 0.051(3) -0.009(2) -0.022(3) -0.008(2)
C21 0.054(3) 0.061(3) 0.052(3) -0.007(2) -0.021(3) -0.011(2)
C22 0.049(3) 0.057(3) 0.049(3) -0.010(2) -0.024(2) -0.008(2)
P1 0.0493(8) 0.0640(8) 0.0481(8) -0.0109(6) -0.0212(7) -0.0089(6)
F1 0.070(2) 0.095(2) 0.0522(18) -0.0073(15) -0.0320(16) -0.0256(16)
F2 0.0513(18) 0.0727(18) 0.070(2) -0.0098(15) -0.0199(15) -0.0143(14)
F3 0.070(2) 0.0668(18) 0.0604(19) -0.0070(14) -0.0224(16) -0.0016(15)
F4 0.0576(19) 0.0646(17) 0.075(2) -0.0087(14) -0.0220(16) -0.0124(14)
F5 0.0540(18) 0.0809(19) 0.0546(18) -0.0018(14) -0.0152(15) -0.0115(15)
F6 0.091(2) 0.0774(19) 0.065(2) -0.0055(15) -0.0470(18) -0.0228(17)
N9 0.073(4) 0.136(5) 0.068(4) -0.006(3) -0.035(3) -0.017(3)
C23 0.071(4) 0.087(4) 0.052(3) -0.012(3) -0.027(3) -0.020(3)
C24 0.065(4) 0.084(4) 0.057(3) -0.012(3) -0.027(3) -0.019(3)
N10 0.069(3) 0.125(4) 0.060(3) -0.010(3) -0.029(3) -0.033(3)
C25 0.056(3) 0.081(4) 0.046(3) -0.005(3) -0.012(3) -0.014(3)
C26 0.061(4) 0.083(4) 0.056(3) -0.010(3) -0.023(3) -0.014(3)

loop_
_atom_type_symbol
_atom_type_description
_atom_type_scat_dispersion_real
_atom_type_scat_dispersion_imag
_atom_type_scat_source
C C 0.0181 0.0091 'International Tables Vol C Tables 4.2.6.8 and 6.1.1.4'
H H 0.0000 0.0000 'International Tables Vol C Tables 4.2.6.8 and 6.1.1.4'
N N 0.0311 0.0180 'International Tables Vol C Tables 4.2.6.8 and 6.1.1.4'
F F 0.0727 0.0534 'International Tables Vol C Tables 4.2.6.8 and 6.1.1.4'
P P 0.2955 0.4335 'International Tables Vol C Tables 4.2.6.8 and 6.1.1.4'
Cl Cl 0.3639 0.7018 'International Tables Vol C Tables 4.2.6.8 and 6.1.1.4'
Cu Cu -1.9646 0.5888 'International Tables Vol C Tables 4.2.6.8 and 6.1.1.4'

loop_
_geom_angle_atom_site_label_1
_geom_angle_atom_site_label_2
_geom_angle_atom_site_label_3
_geom_angle
_geom_angle_site_symmetry_1
_geom_angle_site_symmetry_3
_geom_angle_publ_flag
N7 Cu1 N2 158.33(15) . . ?
N7 Cu1 N1 97.31(15) . . ?
N2 Cu1 N1 79.98(15) . . ?
N7 Cu1 N8 79.94(15) . . ?
N2 Cu1 N8 99.25(15) . . ?
N1 Cu1 N8 170.69(15) . . ?
N7 Cu1 Cl1 103.34(11) . . ?
N2 Cu1 Cl1 98.32(11) . . ?
N1 Cu1 Cl1 95.70(11) . . ?
N8 Cu1 Cl1 93.59(11) . . ?
C1 N1 C5 117.5(4) . . ?
C1 N1 Cu1 126.6(3) . . ?
C5 N1 Cu1 115.8(3) . . ?
N3 N2 C6 110.7(3) . . ?
N3 N2 Cu1 135.5(3) . . ?
C6 N2 Cu1 113.6(3) . . ?
N2 N3 N4 105.2(3) . . ?
C7 N4 N3 112.1(3) . . ?
C7 N4 C8 129.3(4) . . ?
N3 N4 C8 118.6(4) . . ?
C16 N5 N6 112.2(4) . . ?
C16 N5 C15 131.1(4) . . ?
N6 N5 C15 116.7(4) . . ?
N7 N6 N5 105.1(4) . . ?
N6 N7 C17 110.8(3) . . ?
N6 N7 Cu1 135.4(3) . . ?
C17 N7 Cu1 112.9(3) . . ?
C22 N8 C18 118.8(4) . . ?
C22 N8 Cu1 126.8(3) . . ?
C18 N8 Cu1 114.2(3) . . ?
N1 C1 C2 122.6(4) . . ?
N1 C1 H1 118.7 . . ?
C2 C1 H1 118.7 . . ?
C3 C2 C1 119.9(5) . . ?
C3 C2 H2 120.0 . . ?
C1 C2 H2 120.0 . . ?
C4 C3 C2 118.0(4) . . ?
C4 C3 H3 121.0 . . ?
C2 C3 H3 121.0 . . ?
C3 C4 C5 119.9(4) . . ?
C3 C4 H4 120.1 . . ?
C5 C4 H4 120.1 . . ?
N1 C5 C4 122.1(4) . . ?
N1 C5 C6 112.6(4) . . ?
C4 C5 C6 125.3(4) . . ?
N2 C6 C7 107.0(4) . . ?
N2 C6 C5 117.9(4) . . ?
C7 C6 C5 135.1(4) . . ?
N4 C7 C6 105.1(4) . . ?
N4 C7 H7 127.5 . . ?
C6 C7 H7 127.5 . . ?
N4 C8 C9 112.9(4) . . ?
N4 C8 H8A 109.0 . . ?
C9 C8 H8A 109.0 . . ?
N4 C8 H8B 109.0 . . ?
C9 C8 H8B 109.0 . . ?
H8A C8 H8B 107.8 . . ?
C14 C9 C10 119.4(4) . . ?
C14 C9 C8 118.1(4) . . ?
C10 C9 C8 122.5(4) . . ?
C11 C10 C9 118.7(4) . . ?
C11 C10 C15 118.1(4) . 2_666 ?
C9 C10 C15 123.1(4) . 2_666 ?
C12 C11 C10 121.9(5) . . ?
C12 C11 H11 119.1 . . ?
C10 C11 H11 119.1 . . ?
C11 C12 C13 119.7(5) . . ?
C11 C12 H12 120.2 . . ?
C13 C12 H12 120.2 . . ?
C12 C13 C14 119.2(4) . . ?
C12 C13 H13 120.4 . . ?
C14 C13 H13 120.4 . . ?
C13 C14 C9 121.2(4) . . ?
C13 C14 H14 119.4 . . ?
C9 C14 H14 119.4 . . ?
N5 C15 C10 112.2(4) . 2_666 ?
N5 C15 H15A 109.2 . . ?
C10 C15 H15A 109.2 2_666 . ?
N5 C15 H15B 109.2 . . ?
C10 C15 H15B 109.2 2_666 . ?
H15A C15 H15B 107.9 . . ?
N5 C16 C17 105.4(4) . . ?
N5 C16 H16 127.3 . . ?
C17 C16 H16 127.3 . . ?
C16 C17 N7 106.5(4) . . ?
C16 C17 C18 136.8(4) . . ?
N7 C17 C18 116.4(4) . . ?
N8 C18 C19 122.0(4) . . ?
N8 C18 C17 113.7(4) . . ?
C19 C18 C17 124.3(4) . . ?
C20 C19 C18 118.4(4) . . ?
C20 C19 H19 120.8 . . ?
C18 C19 H19 120.8 . . ?
C19 C20 C21 119.7(5) . . ?
C19 C20 H20 120.2 . . ?
C21 C20 H20 120.2 . . ?
C20 C21 C22 118.9(5) . . ?
C20 C21 H21 120.6 . . ?
C22 C21 H21 120.6 . . ?
N8 C22 C21 122.3(4) . . ?
N8 C22 H22 118.8 . . ?
C21 C22 H22 118.8 . . ?
F3 P1 F2 90.41(17) . . ?
F3 P1 F4 179.7(2) . . ?
F2 P1 F4 89.90(16) . . ?
F3 P1 F5 91.00(17) . . ?
F2 P1 F5 178.56(17) . . ?
F4 P1 F5 88.69(16) . . ?
F3 P1 F1 89.88(16) . . ?
F2 P1 F1 89.95(16) . . ?
F4 P1 F1 90.28(16) . . ?
F5 P1 F1 89.77(16) . . ?
F3 P1 F6 90.50(16) . . ?
F2 P1 F6 90.59(17) . . ?
F4 P1 F6 89.34(16) . . ?
F5 P1 F6 89.69(17) . . ?
F1 P1 F6 179.34(19) . . ?
N9 C23 C24 179.0(7) . . ?
C23 C24 H24A 109.5 . . ?
C23 C24 H24B 109.5 . . ?
H24A C24 H24B 109.5 . . ?
C23 C24 H24C 109.5 . . ?
H24A C24 H24C 109.5 . . ?
H24B C24 H24C 109.5 . . ?
N10 C25 C26 178.8(6) . . ?
C25 C26 H26A 109.5 . . ?
C25 C26 H26B 109.5 . . ?
H26A C26 H26B 109.5 . . ?
C25 C26 H26C 109.5 . . ?
H26A C26 H26C 109.5 . . ?
H26B C26 H26C 109.5 . . ?

loop_
_geom_bond_atom_site_label_1
_geom_bond_atom_site_label_2
_geom_bond_distance
_geom_bond_site_symmetry_2
_geom_bond_publ_flag
Cu1 N7 2.000(4) . ?
Cu1 N2 2.022(3) . ?
Cu1 N1 2.040(4) . ?
Cu1 N8 2.047(4) . ?
Cu1 Cl1 2.4000(14) . ?
N1 C1 1.342(6) . ?
N1 C5 1.364(5) . ?
N2 N3 1.322(5) . ?
N2 C6 1.360(6) . ?
N3 N4 1.346(5) . ?
N4 C7 1.341(6) . ?
N4 C8 1.470(5) . ?
N5 C16 1.342(6) . ?
N5 N6 1.351(5) . ?
N5 C15 1.479(6) . ?
N6 N7 1.318(5) . ?
N7 C17 1.375(6) . ?
N8 C22 1.337(6) . ?
N8 C18 1.348(5) . ?
C1 C2 1.382(7) . ?
C1 H1 0.9500 . ?
C2 C3 1.380(6) . ?
C2 H2 0.9500 . ?
C3 C4 1.380(7) . ?
C3 H3 0.9500 . ?
C4 C5 1.384(6) . ?
C4 H4 0.9500 . ?
C5 C6 1.449(6) . ?
C6 C7 1.372(6) . ?
C7 H7 0.9500 . ?
C8 C9 1.519(6) . ?
C8 H8A 0.9900 . ?
C8 H8B 0.9900 . ?
C9 C14 1.390(6) . ?
C9 C10 1.393(6) . ?
C10 C11 1.385(6) . ?
C10 C15 1.512(6) 2_666 ?
C11 C12 1.375(7) . ?
C11 H11 0.9500 . ?
C12 C13 1.381(7) . ?
C12 H12 0.9500 . ?
C13 C14 1.385(6) . ?
C13 H13 0.9500 . ?
C14 H14 0.9500 . ?
C15 C10 1.512(6) 2_666 ?
C15 H15A 0.9900 . ?
C15 H15B 0.9900 . ?
C16 C17 1.372(6) . ?
C16 H16 0.9500 . ?
C17 C18 1.446(7) . ?
C18 C19 1.393(6) . ?
C19 C20 1.379(7) . ?
C19 H19 0.9500 . ?
C20 C21 1.381(6) . ?
C20 H20 0.9500 . ?
C21 C22 1.381(7) . ?
C21 H21 0.9500 . ?
C22 H22 0.9500 . ?
P1 F3 1.581(3) . ?
P1 F2 1.594(3) . ?
P1 F4 1.604(3) . ?
P1 F5 1.605(3) . ?
P1 F1 1.606(3) . ?
P1 F6 1.606(3) . ?
N9 C23 1.128(7) . ?
C23 C24 1.438(8) . ?
C24 H24A 0.9800 . ?
C24 H24B 0.9800 . ?
C24 H24C 0.9800 . ?
N10 C25 1.140(6) . ?
C25 C26 1.458(7) . ?
C26 H26A 0.9800 . ?
C26 H26B 0.9800 . ?
C26 H26C 0.9800 . ?

loop_
_geom_torsion_atom_site_label_1
_geom_torsion_atom_site_label_2
_geom_torsion_atom_site_label_3
_geom_torsion_atom_site_label_4
_geom_torsion
_geom_torsion_site_symmetry_1
_geom_torsion_site_symmetry_2
_geom_torsion_site_symmetry_3
_geom_torsion_site_symmetry_4
_geom_torsion_publ_flag
N7 Cu1 N1 C1 -24.1(4) . . . . ?
N2 Cu1 N1 C1 177.7(4) . . . . ?
Cl1 Cu1 N1 C1 80.2(4) . . . . ?
N7 Cu1 N1 C5 160.3(3) . . . . ?
N2 Cu1 N1 C5 2.1(3) . . . . ?
Cl1 Cu1 N1 C5 -95.4(3) . . . . ?
N7 Cu1 N2 N3 98.9(6) . . . . ?
N1 Cu1 N2 N3 -176.5(4) . . . . ?
N8 Cu1 N2 N3 12.9(4) . . . . ?
Cl1 Cu1 N2 N3 -82.1(4) . . . . ?
N7 Cu1 N2 C6 -87.1(5) . . . . ?
N1 Cu1 N2 C6 -2.6(3) . . . . ?
N8 Cu1 N2 C6 -173.2(3) . . . . ?
Cl1 Cu1 N2 C6 91.8(3) . . . . ?
C6 N2 N3 N4 -0.4(5) . . . . ?
Cu1 N2 N3 N4 173.6(3) . . . . ?
N2 N3 N4 C7 0.4(5) . . . . ?
N2 N3 N4 C8 178.4(4) . . . . ?
C16 N5 N6 N7 0.6(5) . . . . ?
C15 N5 N6 N7 177.6(4) . . . . ?
N5 N6 N7 C17 -1.0(5) . . . . ?
N5 N6 N7 Cu1 167.4(3) . . . . ?
N2 Cu1 N7 N6 87.1(6) . . . . ?
N1 Cu1 N7 N6 5.8(4) . . . . ?
N8 Cu1 N7 N6 176.8(4) . . . . ?
Cl1 Cu1 N7 N6 -91.8(4) . . . . ?
N2 Cu1 N7 C17 -104.7(5) . . . . ?
N1 Cu1 N7 C17 174.1(3) . . . . ?
N8 Cu1 N7 C17 -14.9(3) . . . . ?
Cl1 Cu1 N7 C17 76.4(3) . . . . ?
N7 Cu1 N8 C22 -172.1(4) . . . . ?
N2 Cu1 N8 C22 -14.1(4) . . . . ?
Cl1 Cu1 N8 C22 84.9(4) . . . . ?
N7 Cu1 N8 C18 13.4(3) . . . . ?
N2 Cu1 N8 C18 171.5(3) . . . . ?
Cl1 Cu1 N8 C18 -89.5(3) . . . . ?
C5 N1 C1 C2 -1.5(7) . . . . ?
Cu1 N1 C1 C2 -177.1(4) . . . . ?
N1 C1 C2 C3 0.2(8) . . . . ?
C1 C2 C3 C4 1.0(7) . . . . ?
C2 C3 C4 C5 -0.9(7) . . . . ?
C1 N1 C5 C4 1.7(7) . . . . ?
Cu1 N1 C5 C4 177.7(4) . . . . ?
C1 N1 C5 C6 -177.2(4) . . . . ?
Cu1 N1 C5 C6 -1.2(5) . . . . ?
C3 C4 C5 N1 -0.5(7) . . . . ?
C3 C4 C5 C6 178.2(4) . . . . ?
N3 N2 C6 C7 0.3(5) . . . . ?
Cu1 N2 C6 C7 -175.2(3) . . . . ?
N3 N2 C6 C5 178.3(4) . . . . ?
Cu1 N2 C6 C5 2.8(5) . . . . ?
N1 C5 C6 N2 -1.1(6) . . . . ?
C4 C5 C6 N2 -179.9(4) . . . . ?
N1 C5 C6 C7 176.2(5) . . . . ?
C4 C5 C6 C7 -2.6(9) . . . . ?
N3 N4 C7 C6 -0.3(5) . . . . ?
C8 N4 C7 C6 -177.9(4) . . . . ?
N2 C6 C7 N4 0.0(5) . . . . ?
C5 C6 C7 N4 -177.5(5) . . . . ?
C7 N4 C8 C9 69.5(6) . . . . ?
N3 N4 C8 C9 -108.0(4) . . . . ?
N4 C8 C9 C14 -115.0(4) . . . . ?
N4 C8 C9 C10 67.9(6) . . . . ?
C14 C9 C10 C11 1.2(7) . . . . ?
C8 C9 C10 C11 178.2(4) . . . . ?
C14 C9 C10 C15 -175.4(4) . . . 2_666 ?
C8 C9 C10 C15 1.6(7) . . . 2_666 ?
C9 C10 C11 C12 -1.2(8) . . . . ?
C15 C10 C11 C12 175.6(5) 2_666 . . . ?
C10 C11 C12 C13 -0.1(8) . . . . ?
C11 C12 C13 C14 1.3(8) . . . . ?
C12 C13 C14 C9 -1.4(7) . . . . ?
C10 C9 C14 C13 0.1(7) . . . . ?
C8 C9 C14 C13 -177.1(4) . . . . ?
C16 N5 C15 C10 -5.2(7) . . . 2_666 ?
N6 N5 C15 C10 178.5(4) . . . 2_666 ?
N6 N5 C16 C17 0.1(5) . . . . ?
C15 N5 C16 C17 -176.3(4) . . . . ?
N5 C16 C17 N7 -0.7(5) . . . . ?
N5 C16 C17 C18 173.0(5) . . . . ?
N6 N7 C17 C16 1.1(5) . . . . ?
Cu1 N7 C17 C16 -170.1(3) . . . . ?
N6 N7 C17 C18 -174.1(4) . . . . ?
Cu1 N7 C17 C18 14.7(5) . . . . ?
C22 N8 C18 C19 -2.3(7) . . . . ?
Cu1 N8 C18 C19 172.6(4) . . . . ?
C22 N8 C18 C17 175.8(4) . . . . ?
Cu1 N8 C18 C17 -9.3(5) . . . . ?
C16 C17 C18 N8 -176.7(5) . . . . ?
N7 C17 C18 N8 -3.5(6) . . . . ?
C16 C17 C18 C19 1.3(9) . . . . ?
N7 C17 C18 C19 174.5(4) . . . . ?
N8 C18 C19 C20 2.9(7) . . . . ?
C17 C18 C19 C20 -174.9(4) . . . . ?
C18 C19 C20 C21 -1.5(7) . . . . ?
C19 C20 C21 C22 -0.3(8) . . . . ?
C18 N8 C22 C21 0.3(7) . . . . ?
Cu1 N8 C22 C21 -173.9(4) . . . . ?
C20 C21 C22 N8 1.0(8) . . . . ?
